data_7205855
loop_
_publ_author_name
'Fri\<s\<ci\'c, Tomislav'
'Halasz, Ivan'
'Strobridge, Fiona C.'
'Dinnebier, Robert E.'
'Stein, Robin S.'
'F\'abi\'an, L\'aszl\'o'
'Curfs, Caroline'

_publ_section_title
;
 A rational approach to screen for hydrated forms of the pharmaceutical
 derivative magnesium naproxen using liquid-assisted grinding
;
_journal_issue 9
_journal_name_full CrystEngComm
_journal_page_first 3125
_journal_paper_doi 10.1039/c0ce00894j
_journal_volume 13
_journal_year 2011
_chemical_absolute_configuration syn
_chemical_formula_moiety 'C28 H28 Mg O7'
_chemical_formula_sum 'C28 H28 Mg O7'
_chemical_formula_weight 500.81
_chemical_name_common 2
_chemical_name_systematic
;
magnesium naproxen monohydrate
;
_space_group_IT_number 4
_symmetry_cell_setting monoclinic
_symmetry_space_group_name_Hall 'P 2yb'
_symmetry_space_group_name_H-M 'P 1 21 1'
_atom_sites_solution_hydrogens geom
_atom_sites_solution_primary direct
_atom_sites_solution_secondary difmap
_audit_creation_method SHELXL-97
_cell_angle_alpha 90.00
_cell_angle_beta 111.7970(10)
_cell_angle_gamma 90.00
_cell_formula_units_Z 2
_cell_length_a 14.0543(3)
_cell_length_b 6.1624(2)
_cell_length_c 15.0156(5)
_cell_measurement_reflns_used 6753
_cell_measurement_temperature 180(2)
_cell_measurement_theta_max 25.03
_cell_measurement_theta_min 1.02
_cell_volume 1207.50(6)
_computing_cell_refinement 'HKL Scalepack (Otwinowski & Minor 1997)'
_computing_data_collection 'Collect (Nonius B.V. 1998)'
_computing_data_reduction
;
HKL Denzo and Scalepack (Otwinowski & Minor 1997)
;
_computing_publication_material 'SHELXL-97 (Sheldrick 1997)'
_computing_structure_refinement 'SHELXL-97 (Sheldrick 1997)'
_computing_structure_solution 'SIR-92 (Altomare et al. 1994)'
_diffrn_ambient_temperature 180(2)
_diffrn_measured_fraction_theta_full 0.991
_diffrn_measured_fraction_theta_max 0.991
_diffrn_measurement_device_type 'Nonius Kappa CCD'
_diffrn_measurement_method 'Thin slice \w and \f scans'
_diffrn_radiation_source 'fine-focus sealed tube'
_diffrn_radiation_type MoK\a
_diffrn_radiation_wavelength 0.71073
_diffrn_reflns_av_R_equivalents 0.0478
_diffrn_reflns_av_sigmaI/netI 0.0563
_diffrn_reflns_limit_h_max 15
_diffrn_reflns_limit_h_min -16
_diffrn_reflns_limit_k_max 7
_diffrn_reflns_limit_k_min -6
_diffrn_reflns_limit_l_max 17
_diffrn_reflns_limit_l_min -16
_diffrn_reflns_number 10263
_diffrn_reflns_theta_full 25.01
_diffrn_reflns_theta_max 25.01
_diffrn_reflns_theta_min 3.61
_exptl_absorpt_coefficient_mu 0.121
_exptl_absorpt_correction_T_max 0.998
_exptl_absorpt_correction_T_min 0.930
_exptl_absorpt_correction_type multi-scan
_exptl_absorpt_process_details
;
multi-scan from symmetry-related measurements
Sortav (Blessing 1995)
;
_exptl_crystal_colour colourless
_exptl_crystal_density_diffrn 1.377
_exptl_crystal_density_method 'not measured'
_exptl_crystal_description prism
_exptl_crystal_F_000 528
_exptl_crystal_size_max 0.16
_exptl_crystal_size_mid 0.02
_exptl_crystal_size_min 0.02
_refine_diff_density_max 0.172
_refine_diff_density_min -0.228
_refine_diff_density_rms 0.052
_refine_ls_abs_structure_details 'Flack H D (1983), Acta Cryst. A39, 876-881'
_refine_ls_abs_structure_Flack -0.1(3)
_refine_ls_extinction_method none
_refine_ls_goodness_of_fit_ref 1.088
_refine_ls_hydrogen_treatment constr
_refine_ls_matrix_type full
_refine_ls_number_parameters 329
_refine_ls_number_reflns 3931
_refine_ls_number_restraints 1
_refine_ls_restrained_S_all 1.088
_refine_ls_R_factor_all 0.0593
_refine_ls_R_factor_gt 0.0438
_refine_ls_shift/su_max 0.005
_refine_ls_shift/su_mean 0.000
_refine_ls_structure_factor_coef Fsqd
_refine_ls_weighting_details 'calc w=1/[\s^2^(Fo^2^)+(0.0250P)^2^+0.5581P] where P=(Fo^2^+2Fc^2^)/3'
_refine_ls_weighting_scheme calc
_refine_ls_wR_factor_gt 0.0838
_refine_ls_wR_factor_ref 0.0914
_reflns_number_gt 3358
_reflns_number_total 3931
_reflns_threshold_expression >2sigma(I)
_cod_data_source_file c0ce00894j.txt
_cod_data_source_block 2
_cod_original_sg_symbol_H-M P21
_cod_database_code 7205855

loop_
_symmetry_equiv_pos_as_xyz
'x, y, z'
'-x, y+1/2, -z'

loop_
_atom_site_label
_atom_site_type_symbol
_atom_site_fract_x
_atom_site_fract_y
_atom_site_fract_z
_atom_site_U_iso_or_equiv
_atom_site_adp_type
_atom_site_occupancy
_atom_site_symmetry_multiplicity
_atom_site_calc_flag
_atom_site_refinement_flags
_atom_site_disorder_assembly
_atom_site_disorder_group
Mg1 Mg 0.49261(7) 0.55360(17) 0.48795(6) 0.0182(2) Uani 1 1 d . . .
O1 O 0.34776(14) 0.4743(3) 0.46507(15) 0.0259(5) Uani 1 1 d . . .
O2 O 0.35751(14) 0.1163(3) 0.48658(13) 0.0223(5) Uani 1 1 d . . .
O3 O 0.04219(16) 0.3406(4) 0.89707(15) 0.0378(6) Uani 1 1 d . . .
O4 O 0.44830(13) 0.8171(3) 0.39479(13) 0.0201(4) Uani 1 1 d . . .
O5 O 0.38064(17) 1.0680(4) 0.28379(14) 0.0376(6) Uani 1 1 d . . .
O6 O 0.40389(16) 0.9099(3) -0.25485(15) 0.0292(5) Uani 1 1 d . . .
O7 O 0.49287(13) 0.7904(3) 0.59192(13) 0.0215(4) Uani 1 1 d . . .
C1 C 0.30816(19) 0.2913(5) 0.46469(18) 0.0208(6) Uani 1 1 d . . .
C2 C 0.19162(19) 0.2846(5) 0.4368(2) 0.0222(6) Uani 1 1 d . . .
H2 H 0.1624 0.4079 0.3916 0.027 Uiso 1 1 calc R . .
C3 C 0.1465(2) 0.0769(6) 0.3827(2) 0.0309(7) Uani 1 1 d . . .
H3A H 0.1754 -0.0486 0.4239 0.046 Uiso 1 1 calc R . .
H3B H 0.1632 0.0675 0.3250 0.046 Uiso 1 1 calc R . .
H3C H 0.0719 0.0782 0.3643 0.046 Uiso 1 1 calc R . .
C4 C 0.16640(19) 0.3273(5) 0.5254(2) 0.0223(7) Uani 1 1 d . . .
C5 C 0.1974(2) 0.5279(5) 0.5742(2) 0.0248(7) Uani 1 1 d . . .
H5 H 0.2299 0.6332 0.5489 0.030 Uiso 1 1 calc R . .
C6 C 0.1815(2) 0.5730(6) 0.6568(2) 0.0267(7) Uani 1 1 d . . .
H6 H 0.2038 0.7082 0.6880 0.032 Uiso 1 1 calc R . .
C7 C 0.1326(2) 0.4223(5) 0.6965(2) 0.0238(7) Uani 1 1 d . . .
C8 C 0.1162(2) 0.4651(5) 0.7828(2) 0.0273(7) Uani 1 1 d . . .
H8 H 0.1401 0.5966 0.8169 0.033 Uiso 1 1 calc R . .
C9 C 0.0655(2) 0.3144(6) 0.8167(2) 0.0279(7) Uani 1 1 d . . .
C10 C 0.0318(2) 0.1180(5) 0.7677(2) 0.0312(8) Uani 1 1 d . . .
H10 H -0.0024 0.0148 0.7923 0.037 Uiso 1 1 calc R . .
C11 C 0.0476(2) 0.0739(6) 0.6857(2) 0.0280(7) Uani 1 1 d . . .
H11 H 0.0243 -0.0601 0.6537 0.034 Uiso 1 1 calc R . .
C12 C 0.0981(2) 0.2239(5) 0.6468(2) 0.0240(7) Uani 1 1 d . . .
C13 C 0.1164(2) 0.1812(5) 0.5616(2) 0.0239(7) Uani 1 1 d . . .
H13 H 0.0935 0.0480 0.5289 0.029 Uiso 1 1 calc R . .
C14 C 0.0701(3) 0.5413(7) 0.9475(3) 0.0533(10) Uani 1 1 d . . .
H14A H 0.1447 0.5593 0.9706 0.080 Uiso 1 1 calc R . .
H14B H 0.0480 0.5411 1.0022 0.080 Uiso 1 1 calc R . .
H14C H 0.0369 0.6613 0.9043 0.080 Uiso 1 1 calc R . .
C15 C 0.3913(2) 0.8735(5) 0.3095(2) 0.0229(7) Uani 1 1 d . . .
C16 C 0.3346(2) 0.6997(5) 0.2364(2) 0.0249(7) Uani 1 1 d . . .
H16 H 0.3743 0.5613 0.2546 0.030 Uiso 1 1 calc R . .
C17 C 0.2290(2) 0.6630(6) 0.2417(2) 0.0343(8) Uani 1 1 d . . .
H17A H 0.2363 0.6482 0.3089 0.052 Uiso 1 1 calc R . .
H17B H 0.1986 0.5303 0.2067 0.052 Uiso 1 1 calc R . .
H17C H 0.1845 0.7869 0.2129 0.052 Uiso 1 1 calc R . .
C18 C 0.3260(2) 0.7603(5) 0.13555(19) 0.0208(7) Uani 1 1 d . . .
C19 C 0.2734(2) 0.9507(5) 0.0900(2) 0.0253(7) Uani 1 1 d . . .
H19 H 0.2389 1.0365 0.1212 0.030 Uiso 1 1 calc R . .
C20 C 0.2716(2) 1.0126(5) 0.0019(2) 0.0254(7) Uani 1 1 d . . .
H20 H 0.2354 1.1400 -0.0273 0.030 Uiso 1 1 calc R . .
C21 C 0.3227(2) 0.8901(5) -0.0466(2) 0.0222(7) Uani 1 1 d . . .
C22 C 0.3309(2) 0.9654(5) -0.1330(2) 0.0235(7) Uani 1 1 d . . .
H22 H 0.2986 1.0969 -0.1616 0.028 Uiso 1 1 calc R . .
C23 C 0.3858(2) 0.8462(5) -0.1746(2) 0.0247(7) Uani 1 1 d . . .
C24 C 0.4300(2) 0.6460(5) -0.1352(2) 0.0267(7) Uani 1 1 d . . .
H24 H 0.4667 0.5639 -0.1655 0.032 Uiso 1 1 calc R . .
C25 C 0.4204(2) 0.5696(5) -0.0537(2) 0.0258(7) Uani 1 1 d . . .
H25 H 0.4483 0.4319 -0.0292 0.031 Uiso 1 1 calc R . .
C26 C 0.3694(2) 0.6923(5) -0.0049(2) 0.0222(7) Uani 1 1 d . . .
C27 C 0.3695(2) 0.6318(5) 0.0867(2) 0.0230(7) Uani 1 1 d . . .
H27 H 0.4006 0.4988 0.1146 0.028 Uiso 1 1 calc R . .
C28 C 0.3826(2) 1.1329(5) -0.2812(2) 0.0300(8) Uani 1 1 d . . .
H28A H 0.3086 1.1582 -0.3034 0.045 Uiso 1 1 calc R . .
H28B H 0.4069 1.1683 -0.3328 0.045 Uiso 1 1 calc R . .
H28C H 0.4177 1.2251 -0.2254 0.045 Uiso 1 1 calc R . .
H1O H 0.4331 0.7806 0.6077 0.040 Uiso 1 1 d . . .
H2O H 0.5461 0.7151 0.6512 0.040 Uiso 1 1 d . . .

loop_
_atom_site_aniso_label
_atom_site_aniso_U_11
_atom_site_aniso_U_22
_atom_site_aniso_U_33
_atom_site_aniso_U_23
_atom_site_aniso_U_13
_atom_site_aniso_U_12
Mg1 0.0192(4) 0.0156(5) 0.0195(5) 0.0001(4) 0.0068(4) -0.0005(4)
O1 0.0213(10) 0.0209(13) 0.0352(12) 0.0003(9) 0.0101(9) -0.0016(9)
O2 0.0195(10) 0.0200(13) 0.0273(11) -0.0004(8) 0.0084(8) 0.0017(8)
O3 0.0391(12) 0.0512(17) 0.0279(12) -0.0024(12) 0.0179(10) -0.0029(12)
O4 0.0199(10) 0.0180(11) 0.0204(11) 0.0012(9) 0.0053(8) 0.0011(9)
O5 0.0566(14) 0.0203(13) 0.0218(11) 0.0027(11) -0.0017(10) -0.0047(12)
O6 0.0394(13) 0.0275(13) 0.0265(12) -0.0006(10) 0.0189(10) 0.0005(10)
O7 0.0256(10) 0.0204(11) 0.0208(10) 0.0021(9) 0.0115(8) 0.0029(10)
C1 0.0212(14) 0.0242(17) 0.0184(15) 0.0001(13) 0.0089(11) 0.0024(15)
C2 0.0177(14) 0.0239(16) 0.0238(16) 0.0020(14) 0.0062(11) 0.0028(14)
C3 0.0246(15) 0.038(2) 0.0299(16) -0.0039(17) 0.0102(13) -0.0042(16)
C4 0.0147(13) 0.0248(18) 0.0259(16) 0.0015(14) 0.0058(11) 0.0007(13)
C5 0.0229(14) 0.0216(18) 0.0310(17) 0.0008(14) 0.0111(12) -0.0043(13)
C6 0.0234(15) 0.0223(17) 0.0330(17) -0.0023(16) 0.0088(13) -0.0020(14)
C7 0.0133(14) 0.0280(19) 0.0271(16) -0.0008(14) 0.0040(12) 0.0026(13)
C8 0.0250(16) 0.0298(18) 0.0249(17) -0.0054(14) 0.0065(13) 0.0021(14)
C9 0.0211(14) 0.039(2) 0.0233(16) 0.0040(16) 0.0080(12) 0.0069(16)
C10 0.0241(16) 0.037(2) 0.0355(19) 0.0046(15) 0.0149(14) -0.0035(14)
C11 0.0222(15) 0.0270(18) 0.0352(17) -0.0005(16) 0.0113(13) -0.0032(15)
C12 0.0154(14) 0.0273(18) 0.0278(16) 0.0004(14) 0.0065(12) 0.0008(12)
C13 0.0179(14) 0.0227(17) 0.0294(16) -0.0046(14) 0.0067(12) -0.0007(13)
C14 0.067(3) 0.064(3) 0.037(2) -0.010(2) 0.0284(18) -0.003(2)
C15 0.0257(15) 0.0206(18) 0.0225(17) 0.0009(13) 0.0091(13) 0.0004(13)
C16 0.0285(16) 0.0238(17) 0.0191(15) 0.0014(13) 0.0049(12) -0.0014(13)
C17 0.0326(18) 0.040(2) 0.0288(18) -0.0032(16) 0.0097(14) -0.0107(16)
C18 0.0216(14) 0.0210(18) 0.0180(15) -0.0013(12) 0.0052(11) -0.0031(12)
C19 0.0228(15) 0.0305(18) 0.0206(16) 0.0004(14) 0.0058(12) 0.0050(14)
C20 0.0260(15) 0.026(2) 0.0217(16) 0.0015(13) 0.0056(12) 0.0070(14)
C21 0.0204(15) 0.0247(17) 0.0205(16) -0.0018(13) 0.0064(12) -0.0010(13)
C22 0.0257(15) 0.0220(16) 0.0205(16) 0.0030(13) 0.0058(12) 0.0035(13)
C23 0.0250(15) 0.0275(19) 0.0199(16) -0.0028(13) 0.0063(12) -0.0047(13)
C24 0.0308(17) 0.0249(17) 0.0254(17) -0.0075(13) 0.0117(13) 0.0001(14)
C25 0.0267(15) 0.0194(16) 0.0291(16) -0.0025(15) 0.0078(12) 0.0044(14)
C26 0.0224(15) 0.0207(17) 0.0217(15) -0.0012(13) 0.0061(12) -0.0017(13)
C27 0.0231(15) 0.0194(16) 0.0222(15) 0.0005(12) 0.0034(12) -0.0019(12)
C28 0.0327(17) 0.032(2) 0.0280(17) 0.0080(15) 0.0143(14) 0.0057(14)

loop_
_atom_type_symbol
_atom_type_description
_atom_type_scat_dispersion_real
_atom_type_scat_dispersion_imag
_atom_type_scat_source
C C 0.0033 0.0016 'International Tables Vol C Tables 4.2.6.8 and 6.1.1.4'
H H 0.0000 0.0000 'International Tables Vol C Tables 4.2.6.8 and 6.1.1.4'
O O 0.0106 0.0060 'International Tables Vol C Tables 4.2.6.8 and 6.1.1.4'
Mg Mg 0.0486 0.0363 'International Tables Vol C Tables 4.2.6.8 and 6.1.1.4'

loop_
_geom_angle_atom_site_label_1
_geom_angle_atom_site_label_2
_geom_angle_atom_site_label_3
_geom_angle
_geom_angle_site_symmetry_1
_geom_angle_site_symmetry_3
_geom_angle_publ_flag
O1 Mg1 O2 176.69(11) . 2_656 ?
O1 Mg1 O7 91.26(9) . 2_646 ?
O2 Mg1 O7 86.55(8) 2_656 2_646 ?
O1 Mg1 O4 92.51(8) . . ?
O2 Mg1 O4 90.50(8) 2_656 . ?
O7 Mg1 O4 106.90(9) 2_646 . ?
O1 Mg1 O7 91.03(9) . . ?
O2 Mg1 O7 90.70(8) 2_656 . ?
O7 Mg1 O7 169.78(8) 2_646 . ?
O4 Mg1 O7 82.94(8) . . ?
O1 Mg1 O4 91.91(8) . 2_646 ?
O2 Mg1 O4 85.32(8) 2_656 2_646 ?
O7 Mg1 O4 81.69(8) 2_646 2_646 ?
O4 Mg1 O4 170.24(9) . 2_646 ?
O7 Mg1 O4 88.28(8) . 2_646 ?
O1 Mg1 Mg1 106.46(8) . 2_656 ?
O2 Mg1 Mg1 76.67(7) 2_656 2_656 ?
O7 Mg1 Mg1 145.98(8) 2_646 2_656 ?
O4 Mg1 Mg1 45.06(6) . 2_656 ?
O7 Mg1 Mg1 41.74(6) . 2_656 ?
O4 Mg1 Mg1 125.22(7) 2_646 2_656 ?
O1 Mg1 Mg1 78.25(7) . 2_646 ?
O2 Mg1 Mg1 98.46(7) 2_656 2_646 ?
O7 Mg1 Mg1 43.35(6) 2_646 2_646 ?
O4 Mg1 Mg1 147.55(8) . 2_646 ?
O7 Mg1 Mg1 127.72(7) . 2_646 ?
O4 Mg1 Mg1 42.12(6) 2_646 2_646 ?
Mg1 Mg1 Mg1 167.26(6) 2_656 2_646 ?
C1 O1 Mg1 129.97(19) . . ?
C1 O2 Mg1 130.10(18) . 2_646 ?
C9 O3 C14 117.4(3) . . ?
C15 O4 Mg1 143.5(2) . . ?
C15 O4 Mg1 122.08(19) . 2_656 ?
Mg1 O4 Mg1 92.82(7) . 2_656 ?
C23 O6 C28 115.3(2) . . ?
Mg1 O7 Mg1 94.91(7) 2_656 . ?
Mg1 O7 H1O 118.54(15) 2_656 . ?
Mg1 O7 H1O 112.02(15) . . ?
Mg1 O7 H2O 130.79(15) 2_656 . ?
Mg1 O7 H2O 97.27(13) . . ?
H1O O7 H2O 100.33(16) . . ?
O1 C1 O2 124.6(2) . . ?
O1 C1 C2 116.9(3) . . ?
O2 C1 C2 118.5(3) . . ?
C4 C2 C3 115.2(2) . . ?
C4 C2 C1 109.2(2) . . ?
C3 C2 C1 111.0(2) . . ?
C4 C2 H2 107.0 . . ?
C3 C2 H2 107.0 . . ?
C1 C2 H2 107.0 . . ?
C2 C3 H3A 109.5 . . ?
C2 C3 H3B 109.5 . . ?
H3A C3 H3B 109.5 . . ?
C2 C3 H3C 109.5 . . ?
H3A C3 H3C 109.5 . . ?
H3B C3 H3C 109.5 . . ?
C13 C4 C5 118.0(3) . . ?
C13 C4 C2 123.6(3) . . ?
C5 C4 C2 118.4(3) . . ?
C6 C5 C4 121.5(3) . . ?
C6 C5 H5 119.2 . . ?
C4 C5 H5 119.2 . . ?
C5 C6 C7 121.2(3) . . ?
C5 C6 H6 119.4 . . ?
C7 C6 H6 119.4 . . ?
C6 C7 C12 118.0(3) . . ?
C6 C7 C8 122.1(3) . . ?
C12 C7 C8 119.9(3) . . ?
C9 C8 C7 119.5(3) . . ?
C9 C8 H8 120.3 . . ?
C7 C8 H8 120.3 . . ?
O3 C9 C8 124.8(3) . . ?
O3 C9 C10 114.7(3) . . ?
C8 C9 C10 120.5(3) . . ?
C11 C10 C9 120.7(3) . . ?
C11 C10 H10 119.6 . . ?
C9 C10 H10 119.6 . . ?
C10 C11 C12 121.2(3) . . ?
C10 C11 H11 119.4 . . ?
C12 C11 H11 119.4 . . ?
C11 C12 C13 122.4(3) . . ?
C11 C12 C7 118.2(3) . . ?
C13 C12 C7 119.4(3) . . ?
C4 C13 C12 121.8(3) . . ?
C4 C13 H13 119.1 . . ?
C12 C13 H13 119.1 . . ?
O3 C14 H14A 109.5 . . ?
O3 C14 H14B 109.5 . . ?
H14A C14 H14B 109.5 . . ?
O3 C14 H14C 109.5 . . ?
H14A C14 H14C 109.5 . . ?
H14B C14 H14C 109.5 . . ?
O5 C15 O4 121.8(3) . . ?
O5 C15 C16 118.6(3) . . ?
O4 C15 C16 119.5(3) . . ?
C18 C16 C15 111.7(2) . . ?
C18 C16 C17 111.5(2) . . ?
C15 C16 C17 108.8(3) . . ?
C18 C16 H16 108.2 . . ?
C15 C16 H16 108.2 . . ?
C17 C16 H16 108.2 . . ?
C16 C17 H17A 109.5 . . ?
C16 C17 H17B 109.5 . . ?
H17A C17 H17B 109.5 . . ?
C16 C17 H17C 109.5 . . ?
H17A C17 H17C 109.5 . . ?
H17B C17 H17C 109.5 . . ?
C27 C18 C19 118.4(3) . . ?
C27 C18 C16 120.4(3) . . ?
C19 C18 C16 121.2(3) . . ?
C20 C19 C18 121.0(3) . . ?
C20 C19 H19 119.5 . . ?
C18 C19 H19 119.5 . . ?
C19 C20 C21 121.2(3) . . ?
C19 C20 H20 119.4 . . ?
C21 C20 H20 119.4 . . ?
C26 C21 C20 118.2(3) . . ?
C26 C21 C22 120.2(3) . . ?
C20 C21 C22 121.5(3) . . ?
C23 C22 C21 119.4(3) . . ?
C23 C22 H22 120.3 . . ?
C21 C22 H22 120.3 . . ?
C22 C23 O6 124.3(3) . . ?
C22 C23 C24 120.8(3) . . ?
O6 C23 C24 114.9(3) . . ?
C25 C24 C23 120.3(3) . . ?
C25 C24 H24 119.9 . . ?
C23 C24 H24 119.9 . . ?
C24 C25 C26 121.1(3) . . ?
C24 C25 H25 119.4 . . ?
C26 C25 H25 119.4 . . ?
C21 C26 C25 118.1(3) . . ?
C21 C26 C27 119.1(3) . . ?
C25 C26 C27 122.7(3) . . ?
C18 C27 C26 121.7(3) . . ?
C18 C27 H27 119.1 . . ?
C26 C27 H27 119.1 . . ?
O6 C28 H28A 109.5 . . ?
O6 C28 H28B 109.5 . . ?
H28A C28 H28B 109.5 . . ?
O6 C28 H28C 109.5 . . ?
H28A C28 H28C 109.5 . . ?
H28B C28 H28C 109.5 . . ?

loop_
_geom_bond_atom_site_label_1
_geom_bond_atom_site_label_2
_geom_bond_distance
_geom_bond_site_symmetry_2
_geom_bond_publ_flag
Mg1 O1 1.995(2) . ?
Mg1 O2 2.033(2) 2_656 ?
Mg1 O7 2.072(2) 2_646 ?
Mg1 O4 2.082(2) . ?
Mg1 O7 2.136(2) . ?
Mg1 O4 2.197(2) 2_646 ?
Mg1 Mg1 3.1003(2) 2_656 ?
Mg1 Mg1 3.1003(2) 2_646 ?
O1 C1 1.257(4) . ?
O2 C1 1.258(4) . ?
O2 Mg1 2.033(2) 2_646 ?
O3 C9 1.372(3) . ?
O3 C14 1.427(5) . ?
O4 C15 1.281(3) . ?
O4 Mg1 2.197(2) 2_656 ?
O5 C15 1.251(4) . ?
O6 C23 1.377(4) . ?
O6 C28 1.431(4) . ?
O7 Mg1 2.072(2) 2_656 ?
O7 H1O 0.9557(17) . ?
O7 H2O 1.0359(18) . ?
C1 C2 1.533(4) . ?
C2 C4 1.521(4) . ?
C2 C3 1.522(4) . ?
C2 H2 1.0000 . ?
C3 H3A 0.9800 . ?
C3 H3B 0.9800 . ?
C3 H3C 0.9800 . ?
C4 C13 1.373(4) . ?
C4 C5 1.421(4) . ?
C5 C6 1.367(4) . ?
C5 H5 0.9500 . ?
C6 C7 1.412(4) . ?
C6 H6 0.9500 . ?
C7 C12 1.420(4) . ?
C7 C8 1.424(4) . ?
C8 C9 1.378(4) . ?
C8 H8 0.9500 . ?
C9 C10 1.404(5) . ?
C10 C11 1.358(4) . ?
C10 H10 0.9500 . ?
C11 C12 1.416(4) . ?
C11 H11 0.9500 . ?
C12 C13 1.420(4) . ?
C13 H13 0.9500 . ?
C14 H14A 0.9800 . ?
C14 H14B 0.9800 . ?
C14 H14C 0.9800 . ?
C15 C16 1.529(4) . ?
C16 C18 1.520(4) . ?
C16 C17 1.533(4) . ?
C16 H16 1.0000 . ?
C17 H17A 0.9800 . ?
C17 H17B 0.9800 . ?
C17 H17C 0.9800 . ?
C18 C27 1.368(4) . ?
C18 C19 1.420(4) . ?
C19 C20 1.368(4) . ?
C19 H19 0.9500 . ?
C20 C21 1.416(4) . ?
C20 H20 0.9500 . ?
C21 C26 1.415(4) . ?
C21 C22 1.422(4) . ?
C22 C23 1.373(4) . ?
C22 H22 0.9500 . ?
C23 C24 1.409(5) . ?
C24 C25 1.363(4) . ?
C24 H24 0.9500 . ?
C25 C26 1.419(4) . ?
C25 H25 0.9500 . ?
C26 C27 1.425(4) . ?
C27 H27 0.9500 . ?
C28 H28A 0.9800 . ?
C28 H28B 0.9800 . ?
C28 H28C 0.9800 . ?

loop_
_geom_torsion_atom_site_label_1
_geom_torsion_atom_site_label_2
_geom_torsion_atom_site_label_3
_geom_torsion_atom_site_label_4
_geom_torsion
_geom_torsion_site_symmetry_1
_geom_torsion_site_symmetry_2
_geom_torsion_site_symmetry_3
_geom_torsion_site_symmetry_4
_geom_torsion_publ_flag
O2 Mg1 O1 C1 -7.8(18) 2_656 . . . ?
O7 Mg1 O1 C1 40.7(2) 2_646 . . . ?
O4 Mg1 O1 C1 147.7(2) . . . . ?
O7 Mg1 O1 C1 -129.3(2) . . . . ?
O4 Mg1 O1 C1 -41.0(2) 2_646 . . . ?
Mg1 Mg1 O1 C1 -168.7(2) 2_656 . . . ?
Mg1 Mg1 O1 C1 -0.9(2) 2_646 . . . ?
O1 Mg1 O4 C15 -52.7(3) . . . . ?
O2 Mg1 O4 C15 125.9(3) 2_656 . . . ?
O7 Mg1 O4 C15 39.3(3) 2_646 . . . ?
O7 Mg1 O4 C15 -143.5(3) . . . . ?
O4 Mg1 O4 C15 -169.6(4) 2_646 . . . ?
Mg1 Mg1 O4 C15 -163.6(3) 2_656 . . . ?
Mg1 Mg1 O4 C15 19.2(4) 2_646 . . . ?
O1 Mg1 O4 Mg1 110.91(9) . . . 2_656 ?
O2 Mg1 O4 Mg1 -70.46(8) 2_656 . . 2_656 ?
O7 Mg1 O4 Mg1 -157.00(8) 2_646 . . 2_656 ?
O7 Mg1 O4 Mg1 20.18(6) . . . 2_656 ?
O4 Mg1 O4 Mg1 -5.9(3) 2_646 . . 2_656 ?
Mg1 Mg1 O4 Mg1 -177.19(13) 2_646 . . 2_656 ?
O1 Mg1 O7 Mg1 -113.93(9) . . . 2_656 ?
O2 Mg1 O7 Mg1 68.89(8) 2_656 . . 2_656 ?
O7 Mg1 O7 Mg1 143.1(4) 2_646 . . 2_656 ?
O4 Mg1 O7 Mg1 -21.52(6) . . . 2_656 ?
O4 Mg1 O7 Mg1 154.19(8) 2_646 . . 2_656 ?
Mg1 Mg1 O7 Mg1 170.16(9) 2_646 . . 2_656 ?
Mg1 O1 C1 O2 5.5(4) . . . . ?
Mg1 O1 C1 C2 -175.45(17) . . . . ?
Mg1 O2 C1 O1 -8.8(4) 2_646 . . . ?
Mg1 O2 C1 C2 172.12(17) 2_646 . . . ?
O1 C1 C2 C4 -85.8(3) . . . . ?
O2 C1 C2 C4 93.3(3) . . . . ?
O1 C1 C2 C3 146.0(3) . . . . ?
O2 C1 C2 C3 -34.8(3) . . . . ?
C3 C2 C4 C13 6.9(4) . . . . ?
C1 C2 C4 C13 -118.9(3) . . . . ?
C3 C2 C4 C5 -174.0(2) . . . . ?
C1 C2 C4 C5 60.2(3) . . . . ?
C13 C4 C5 C6 2.2(4) . . . . ?
C2 C4 C5 C6 -176.9(3) . . . . ?
C4 C5 C6 C7 -0.6(4) . . . . ?
C5 C6 C7 C12 -1.5(4) . . . . ?
C5 C6 C7 C8 179.4(3) . . . . ?
C6 C7 C8 C9 178.2(3) . . . . ?
C12 C7 C8 C9 -0.9(4) . . . . ?
C14 O3 C9 C8 1.9(4) . . . . ?
C14 O3 C9 C10 -177.2(3) . . . . ?
C7 C8 C9 O3 -177.7(3) . . . . ?
C7 C8 C9 C10 1.3(4) . . . . ?
O3 C9 C10 C11 178.3(3) . . . . ?
C8 C9 C10 C11 -0.7(4) . . . . ?
C9 C10 C11 C12 -0.1(5) . . . . ?
C10 C11 C12 C13 179.4(3) . . . . ?
C10 C11 C12 C7 0.4(4) . . . . ?
C6 C7 C12 C11 -179.0(3) . . . . ?
C8 C7 C12 C11 0.1(4) . . . . ?
C6 C7 C12 C13 2.0(4) . . . . ?
C8 C7 C12 C13 -178.9(3) . . . . ?
C5 C4 C13 C12 -1.7(4) . . . . ?
C2 C4 C13 C12 177.4(3) . . . . ?
C11 C12 C13 C4 -179.3(3) . . . . ?
C7 C12 C13 C4 -0.3(4) . . . . ?
Mg1 O4 C15 O5 173.4(2) . . . . ?
Mg1 O4 C15 O5 12.8(4) 2_656 . . . ?
Mg1 O4 C15 C16 -6.7(5) . . . . ?
Mg1 O4 C15 C16 -167.35(19) 2_656 . . . ?
O5 C15 C16 C18 33.9(4) . . . . ?
O4 C15 C16 C18 -145.9(3) . . . . ?
O5 C15 C16 C17 -89.7(3) . . . . ?
O4 C15 C16 C17 90.5(3) . . . . ?
C15 C16 C18 C27 118.8(3) . . . . ?
C17 C16 C18 C27 -119.2(3) . . . . ?
C15 C16 C18 C19 -60.9(3) . . . . ?
C17 C16 C18 C19 61.1(4) . . . . ?
C27 C18 C19 C20 -4.1(4) . . . . ?
C16 C18 C19 C20 175.5(3) . . . . ?
C18 C19 C20 C21 -0.5(4) . . . . ?
C19 C20 C21 C26 4.8(4) . . . . ?
C19 C20 C21 C22 -173.0(3) . . . . ?
C26 C21 C22 C23 -1.1(4) . . . . ?
C20 C21 C22 C23 176.6(3) . . . . ?
C21 C22 C23 O6 -175.9(3) . . . . ?
C21 C22 C23 C24 2.9(4) . . . . ?
C28 O6 C23 C22 14.0(4) . . . . ?
C28 O6 C23 C24 -164.9(3) . . . . ?
C22 C23 C24 C25 -1.2(4) . . . . ?
O6 C23 C24 C25 177.7(3) . . . . ?
C23 C24 C25 C26 -2.4(4) . . . . ?
C20 C21 C26 C25 179.9(3) . . . . ?
C22 C21 C26 C25 -2.3(4) . . . . ?
C20 C21 C26 C27 -4.4(4) . . . . ?
C22 C21 C26 C27 173.4(3) . . . . ?
C24 C25 C26 C21 4.1(4) . . . . ?
C24 C25 C26 C27 -171.5(3) . . . . ?
C19 C18 C27 C26 4.5(4) . . . . ?
C16 C18 C27 C26 -175.2(3) . . . . ?
C21 C26 C27 C18 -0.2(4) . . . . ?
C25 C26 C27 C18 175.3(3) . . . . ?
